data_7235423
loop_
_publ_author_name
'Bodman, Samantha E.'
'Crowther, Anthony C.'
'Geraghty, Paul B.'
'Fitchett, Christopher M.'

_publ_section_title
;
 Structural control: can [2 \\times 2] silver grids be formed from
 4,5-disubstituted 3,6-di(2-pyridyl) pyridazines?
;
_journal_issue 1
_journal_name_full CrystEngComm
_journal_page_first 81
_journal_paper_doi 10.1039/C4CE01851F
_journal_volume 17
_journal_year 2015
_chemical_formula_moiety 'C25 H27 Ag2 N7, C H2 Cl2, 2(F6 P)'
_chemical_formula_sum 'C26 H29 Ag2 Cl2 F12 N7 P2'
_chemical_formula_weight 1016.14
_space_group_crystal_system triclinic
_space_group_IT_number 2
_space_group_name_Hall '-P 1'
_space_group_name_H-M_alt 'P -1'
_atom_sites_solution_hydrogens geom
_atom_sites_solution_primary iterative
_audit_creation_date 2014-05-12
_audit_creation_method
;
Olex2 1.2-beta
(compiled 2014.03.20 svn.r2918 for OlexSys, GUI svn.r4816)
;
_cell_angle_alpha 109.104(3)
_cell_angle_beta 94.569(2)
_cell_angle_gamma 109.486(2)
_cell_formula_units_Z 2
_cell_length_a 10.8963(2)
_cell_length_b 13.6018(4)
_cell_length_c 13.9028(4)
_cell_measurement_reflns_used 23358
_cell_measurement_temperature 120.01(10)
_cell_measurement_theta_max 37.4060
_cell_measurement_theta_min 3.2070
_cell_volume 1793.81(10)
_computing_cell_refinement
;
CrysAlisPro, Agilent Technologies,
Version 1.171.36.28 (release 01-02-2013 CrysAlis171 .NET)
(compiled Feb  1 2013,16:14:44)
;
_computing_data_collection
;
CrysAlisPro, Agilent Technologies,
Version 1.171.36.28 (release 01-02-2013 CrysAlis171 .NET)
(compiled Feb  1 2013,16:14:44)
;
_computing_data_reduction
;
CrysAlisPro, Agilent Technologies,
Version 1.171.36.28 (release 01-02-2013 CrysAlis171 .NET)
(compiled Feb  1 2013,16:14:44)
;
_computing_molecular_graphics 'Olex2 (Dolomanov et al., 2009)'
_computing_publication_material 'Olex2 (Dolomanov et al., 2009)'
_computing_structure_refinement 'ShelXL (Sheldrick, 2008)'
_computing_structure_solution 'olex2.solve (Bourhis et al., 2013)'
_diffrn_ambient_temperature 120.01(10)
_diffrn_detector_area_resol_mean 5.3250
_diffrn_measured_fraction_theta_full 0.998
_diffrn_measured_fraction_theta_max 0.999
_diffrn_measurement_device_type 'SuperNova, Dual, Cu at zero, Atlas'
_diffrn_measurement_method '\w scans'
_diffrn_orient_matrix_UB_11 0.0040640000
_diffrn_orient_matrix_UB_12 -0.0335653000
_diffrn_orient_matrix_UB_13 0.0289360000
_diffrn_orient_matrix_UB_21 -0.0705180000
_diffrn_orient_matrix_UB_22 -0.0258093000
_diffrn_orient_matrix_UB_23 -0.0111866000
_diffrn_orient_matrix_UB_31 0.0017285000
_diffrn_orient_matrix_UB_32 -0.0421019000
_diffrn_orient_matrix_UB_33 -0.0457145000
_diffrn_radiation_monochromator mirror
_diffrn_radiation_type MoK\a
_diffrn_radiation_wavelength 0.71073
_diffrn_reflns_av_R_equivalents 0.0241
_diffrn_reflns_av_unetI/netI 0.0251
_diffrn_reflns_Laue_measured_fraction_full 0.998
_diffrn_reflns_Laue_measured_fraction_max 0.999
_diffrn_reflns_limit_h_max 15
_diffrn_reflns_limit_h_min -15
_diffrn_reflns_limit_k_max 19
_diffrn_reflns_limit_k_min -19
_diffrn_reflns_limit_l_max 19
_diffrn_reflns_limit_l_min -19
_diffrn_reflns_number 30541
_diffrn_reflns_point_group_measured_fraction_full 0.998
_diffrn_reflns_point_group_measured_fraction_max 0.999
_diffrn_reflns_theta_full 26.000
_diffrn_reflns_theta_max 29.997
_diffrn_reflns_theta_min 2.740
_diffrn_source 'SuperNova (Mo) X-ray Source'
_exptl_absorpt_coefficient_mu 1.424
_exptl_absorpt_correction_T_max 1.00000
_exptl_absorpt_correction_T_min 0.82621
_exptl_absorpt_correction_type multi-scan
_exptl_absorpt_process_details
;
CrysAlisPro, Agilent Technologies,
Version 1.171.36.28 (release 01-02-2013 CrysAlis171 .NET)
(compiled Feb  1 2013,16:14:44)
Empirical absorption correction using spherical harmonics,
 implemented in SCALE3 ABSPACK scaling algorithm.
;
_exptl_crystal_colour colourless
_exptl_crystal_colour_primary colourless
_exptl_crystal_density_diffrn 1.881
_exptl_crystal_description block
_exptl_crystal_F_000 1000
_exptl_crystal_size_max 0.29
_exptl_crystal_size_mid 0.28
_exptl_crystal_size_min 0.2
_refine_diff_density_max 1.419
_refine_diff_density_min -1.231
_refine_diff_density_rms 0.108
_refine_ls_extinction_method none
_refine_ls_goodness_of_fit_ref 1.044
_refine_ls_hydrogen_treatment constr
_refine_ls_matrix_type full
_refine_ls_number_parameters 463
_refine_ls_number_reflns 10454
_refine_ls_number_restraints 0
_refine_ls_restrained_S_all 1.044
_refine_ls_R_factor_all 0.0377
_refine_ls_R_factor_gt 0.0325
_refine_ls_shift/su_max 0.001
_refine_ls_shift/su_mean 0.000
_refine_ls_structure_factor_coef Fsqd
_refine_ls_weighting_details 'w=1/[\s^2^(Fo^2^)+(0.0432P)^2^+2.9145P] where P=(Fo^2^+2Fc^2^)/3'
_refine_ls_weighting_scheme calc
_refine_ls_wR_factor_gt 0.0859
_refine_ls_wR_factor_ref 0.0902
_reflns_Friedel_coverage 0.000
_reflns_number_gt 9310
_reflns_number_total 10454
_reflns_threshold_expression 'I > 2\s(I)'
_cod_data_source_file c4ce01851f1.cif
_cod_data_source_block 2
_cod_original_cell_volume 1793.82(9)
_cod_database_code 7235423
_shelxl_version_number 2014-3
_chemical_oxdiff_formula 'C11 H10 N O'
_shelx_space_group_comment
;
The symmetry employed for this shelxl refinement is uniquely defined
by the following loop, which should always be used as a source of
symmetry information in preference to the above space-group names.
They are only intended as comments.
;
_reflns_odcompleteness_completeness 99.92
_reflns_odcompleteness_iscentric 1
_reflns_odcompleteness_theta 27.50
_olex2_refinement_description
;
1. Fixed Uiso
 At 1.2 times of:
  All C(H) groups, All C(H,H) groups
 At 1.5 times of:
  All C(H,H,H) groups
2.a Secondary CH2 refined with riding coordinates:
 C4(H4A,H4B), C5(H5A,H5B), C6(H6A,H6B), C7(H7A,H7B), C8(H8A,H8B), C40(H40A,H40B)
2.b Aromatic/amide H refined with riding coordinates:
 C14(H14), C15(H15), C16(H16), C17(H17), C20(H20), C21(H21), C22(H22), C23(H23)
2.c Idealised Me refined as rotating group:
 C32(H32A,H32B,H32C), C35(H35A,H35B,H35C), C38(H38A,H38B,H38C)
;

loop_
_space_group_symop_operation_xyz
'x, y, z'
'-x, -y, -z'

loop_
_atom_site_label
_atom_site_type_symbol
_atom_site_fract_x
_atom_site_fract_y
_atom_site_fract_z
_atom_site_U_iso_or_equiv
_atom_site_adp_type
_atom_site_occupancy
_atom_site_site_symmetry_order
_atom_site_calc_flag
_atom_site_refinement_flags_posn
Ag1 Ag 0.33853(2) 0.34606(2) -0.14951(2) 0.01893(5) Uani 1 1 d .
Ag2 Ag 0.33060(2) 0.57372(2) -0.03469(2) 0.02036(5) Uani 1 1 d .
Cl41 Cl 0.34987(16) 0.22261(10) 0.56756(8) 0.0702(3) Uani 1 1 d .
Cl42 Cl 0.32088(11) 0.08988(9) 0.34804(7) 0.0524(2) Uani 1 1 d .
P10 P 0.23202(7) 0.78384(6) 0.48617(5) 0.02632(13) Uani 1 1 d .
P17 P 0.26292(7) 0.07123(6) 0.05359(6) 0.02878(14) Uani 1 1 d .
F11 F 0.14059(18) 0.73246(18) 0.55628(16) 0.0412(4) Uani 1 1 d .
F12 F 0.2908(3) 0.90298(18) 0.57928(18) 0.0619(7) Uani 1 1 d .
F13 F 0.1165(2) 0.81403(19) 0.44279(18) 0.0493(5) Uani 1 1 d .
F14 F 0.3224(2) 0.8356(2) 0.41623(18) 0.0491(5) Uani 1 1 d .
F15 F 0.1718(2) 0.66370(17) 0.39284(19) 0.0564(6) Uani 1 1 d .
F16 F 0.3474(2) 0.7519(2) 0.5291(2) 0.0593(7) Uani 1 1 d .
F18 F 0.1886(2) 0.14425(19) 0.0268(2) 0.0595(6) Uani 1 1 d .
F19 F 0.16447(19) -0.03802(17) -0.04178(17) 0.0462(5) Uani 1 1 d .
F20 F 0.3625(2) 0.18005(17) 0.15050(17) 0.0487(5) Uani 1 1 d .
F21 F 0.1637(2) 0.0411(2) 0.12694(19) 0.0561(6) Uani 1 1 d .
F22 F 0.3381(2) -0.00287(17) 0.08063(19) 0.0473(5) Uani 1 1 d .
F23 F 0.3632(2) 0.10039(19) -0.01909(19) 0.0528(5) Uani 1 1 d .
N1 N 0.35189(18) 0.39024(16) 0.02901(14) 0.0155(3) Uani 1 1 d .
N11 N 0.46522(18) 0.41896(16) 0.09433(14) 0.0151(3) Uani 1 1 d .
N12 N 0.1288(2) 0.42952(18) -0.05813(15) 0.0192(4) Uani 1 1 d .
N18 N 0.69634(19) 0.56740(17) 0.25988(14) 0.0178(4) Uani 1 1 d .
N30 N 0.2764(3) 0.7011(2) -0.0876(2) 0.0355(5) Uani 1 1 d .
N33 N 0.1960(3) 0.1639(2) -0.2299(2) 0.0434(7) Uani 1 1 d .
N36 N 0.5545(3) 0.3138(2) -0.14320(19) 0.0327(5) Uani 1 1 d .
C2 C 0.2401(2) 0.38311(18) 0.06537(16) 0.0153(4) Uani 1 1 d .
C3 C 0.2354(2) 0.40714(18) 0.17070(16) 0.0151(4) Uani 1 1 d .
C4 C 0.1087(2) 0.3982(2) 0.20886(18) 0.0194(4) Uani 1 1 d .
H4A H 0.0387 0.3817 0.1514 0.023 Uiso 1 1 calc R
H4B H 0.1211 0.4702 0.2617 0.023 Uiso 1 1 calc R
C5 C 0.0644(2) 0.3065(2) 0.25489(19) 0.0240(5) Uani 1 1 d .
H5A H -0.0307 0.2834 0.2520 0.029 Uiso 1 1 calc R
H5B H 0.0802 0.2413 0.2122 0.029 Uiso 1 1 calc R
C6 C 0.1363(2) 0.3446(2) 0.36719(18) 0.0243(5) Uani 1 1 d .
H6A H 0.1206 0.4100 0.4092 0.029 Uiso 1 1 calc R
H6B H 0.0971 0.2852 0.3926 0.029 Uiso 1 1 calc R
C7 C 0.2862(2) 0.3740(2) 0.38384(18) 0.0219(4) Uani 1 1 d .
H7A H 0.3027 0.3087 0.3425 0.026 Uiso 1 1 calc R
H7B H 0.3210 0.3917 0.4565 0.026 Uiso 1 1 calc R
C8 C 0.3620(2) 0.4740(2) 0.35441(16) 0.0182(4) Uani 1 1 d .
H8A H 0.3251 0.5314 0.3778 0.022 Uiso 1 1 calc R
H8B H 0.4547 0.5065 0.3903 0.022 Uiso 1 1 calc R
C9 C 0.3549(2) 0.44060(18) 0.23908(16) 0.0145(4) Uani 1 1 d .
C10 C 0.4668(2) 0.44288(18) 0.19577(16) 0.0148(4) Uani 1 1 d .
C13 C 0.1205(2) 0.35296(19) -0.01505(16) 0.0166(4) Uani 1 1 d .
C14 C 0.0099(2) 0.2546(2) -0.04151(19) 0.0226(4) Uani 1 1 d .
H14 H 0.0079 0.2036 -0.0100 0.027 Uiso 1 1 calc R
C15 C -0.0983(2) 0.2334(3) -0.1160(2) 0.0285(5) Uani 1 1 d .
H15 H -0.1736 0.1675 -0.1359 0.034 Uiso 1 1 calc R
C16 C -0.0916(3) 0.3124(3) -0.1599(2) 0.0291(5) Uani 1 1 d .
H16 H -0.1631 0.3009 -0.2092 0.035 Uiso 1 1 calc R
C17 C 0.0225(3) 0.4084(2) -0.12930(19) 0.0251(5) Uani 1 1 d .
H17 H 0.0261 0.4610 -0.1592 0.030 Uiso 1 1 calc R
C19 C 0.6000(2) 0.47516(19) 0.26047(16) 0.0156(4) Uani 1 1 d .
C20 C 0.6215(2) 0.4121(2) 0.31584(17) 0.0196(4) Uani 1 1 d .
H20 H 0.5522 0.3494 0.3155 0.024 Uiso 1 1 calc R
C21 C 0.7497(3) 0.4452(2) 0.37193(18) 0.0235(5) Uani 1 1 d .
H21 H 0.7681 0.4040 0.4088 0.028 Uiso 1 1 calc R
C22 C 0.8492(2) 0.5403(2) 0.37203(18) 0.0242(5) Uani 1 1 d .
H22 H 0.9355 0.5637 0.4089 0.029 Uiso 1 1 calc R
C23 C 0.8190(2) 0.6002(2) 0.31677(18) 0.0221(5) Uani 1 1 d .
H23 H 0.8857 0.6654 0.3190 0.027 Uiso 1 1 calc R
C31 C 0.3050(3) 0.7659(2) -0.1249(2) 0.0277(5) Uani 1 1 d .
C32 C 0.3429(3) 0.8472(2) -0.1746(2) 0.0314(6) Uani 1 1 d .
H32A H 0.3002 0.8114 -0.2470 0.047 Uiso 1 1 calc GR
H32B H 0.4378 0.8758 -0.1678 0.047 Uiso 1 1 calc GR
H32C H 0.3157 0.9082 -0.1416 0.047 Uiso 1 1 calc GR
C34 C 0.1298(3) 0.0735(3) -0.2532(2) 0.0350(6) Uani 1 1 d .
C35 C 0.0472(4) -0.0439(3) -0.2803(4) 0.0538(10) Uani 1 1 d .
H35A H 0.0920 -0.0901 -0.3162 0.081 Uiso 1 1 calc GR
H35B H -0.0359 -0.0622 -0.3246 0.081 Uiso 1 1 calc GR
H35C H 0.0306 -0.0573 -0.2180 0.081 Uiso 1 1 calc GR
C37 C 0.5374(3) 0.2218(2) -0.1846(2) 0.0261(5) Uani 1 1 d .
C38 C 0.5160(4) 0.1046(3) -0.2355(3) 0.0425(7) Uani 1 1 d .
H38A H 0.5746 0.0974 -0.2830 0.064 Uiso 1 1 calc GR
H38B H 0.4252 0.0631 -0.2731 0.064 Uiso 1 1 calc GR
H38C H 0.5337 0.0753 -0.1841 0.064 Uiso 1 1 calc GR
C40 C 0.3548(4) 0.0992(3) 0.4764(3) 0.0401(7) Uani 1 1 d .
H40A H 0.4423 0.0975 0.4916 0.048 Uiso 1 1 calc R
H40B H 0.2901 0.0342 0.4835 0.048 Uiso 1 1 calc R

loop_
_atom_site_aniso_label
_atom_site_aniso_U_11
_atom_site_aniso_U_22
_atom_site_aniso_U_33
_atom_site_aniso_U_23
_atom_site_aniso_U_13
_atom_site_aniso_U_12
Ag1 0.02070(9) 0.01796(9) 0.01710(8) 0.00713(6) 0.00456(6) 0.00550(7)
Ag2 0.02483(9) 0.01846(9) 0.01840(8) 0.00795(6) 0.00623(6) 0.00765(7)
Cl41 0.1242(11) 0.0578(6) 0.0483(5) 0.0234(5) 0.0425(6) 0.0498(7)
Cl42 0.0707(6) 0.0537(5) 0.0384(4) 0.0107(4) 0.0039(4) 0.0387(5)
P10 0.0244(3) 0.0224(3) 0.0280(3) 0.0099(3) 0.0027(2) 0.0041(2)
P17 0.0252(3) 0.0211(3) 0.0378(4) 0.0076(3) 0.0059(3) 0.0096(3)
F11 0.0327(9) 0.0509(11) 0.0477(11) 0.0278(9) 0.0165(8) 0.0144(8)
F12 0.0746(16) 0.0330(11) 0.0411(11) -0.0012(9) -0.0055(11) -0.0055(11)
F13 0.0409(11) 0.0565(13) 0.0588(13) 0.0295(11) 0.0015(9) 0.0230(10)
F14 0.0440(11) 0.0561(13) 0.0560(12) 0.0371(11) 0.0180(9) 0.0123(10)
F15 0.0639(14) 0.0301(10) 0.0565(13) -0.0007(9) 0.0209(11) 0.0100(10)
F16 0.0308(10) 0.0828(17) 0.0963(19) 0.0693(16) 0.0213(11) 0.0237(11)
F18 0.0514(13) 0.0438(12) 0.0897(18) 0.0262(12) 0.0029(12) 0.0277(11)
F19 0.0335(9) 0.0351(10) 0.0504(11) 0.0020(9) -0.0026(8) 0.0059(8)
F20 0.0452(11) 0.0309(10) 0.0490(11) -0.0028(8) 0.0018(9) 0.0083(9)
F21 0.0499(12) 0.0564(14) 0.0583(13) 0.0183(11) 0.0277(10) 0.0154(11)
F22 0.0387(10) 0.0342(10) 0.0693(14) 0.0191(10) -0.0013(9) 0.0177(8)
F23 0.0496(12) 0.0442(12) 0.0582(13) 0.0180(10) 0.0236(10) 0.0086(10)
N1 0.0142(8) 0.0173(8) 0.0145(8) 0.0077(7) 0.0028(6) 0.0040(7)
N11 0.0144(8) 0.0154(8) 0.0153(8) 0.0072(6) 0.0036(6) 0.0040(7)
N12 0.0199(9) 0.0241(10) 0.0177(8) 0.0104(7) 0.0056(7) 0.0106(8)
N18 0.0159(8) 0.0193(9) 0.0144(8) 0.0058(7) 0.0028(6) 0.0026(7)
N30 0.0498(15) 0.0365(13) 0.0360(13) 0.0194(11) 0.0181(11) 0.0281(12)
N33 0.0487(16) 0.0253(13) 0.0358(13) 0.0047(10) 0.0103(12) -0.0039(11)
N36 0.0332(12) 0.0332(13) 0.0260(11) 0.0014(9) 0.0029(9) 0.0160(10)
C2 0.0159(9) 0.0139(9) 0.0167(9) 0.0081(7) 0.0030(7) 0.0044(7)
C3 0.0157(9) 0.0147(9) 0.0154(9) 0.0065(7) 0.0042(7) 0.0051(8)
C4 0.0174(10) 0.0237(11) 0.0191(10) 0.0084(8) 0.0064(8) 0.0093(9)
C5 0.0202(10) 0.0264(12) 0.0193(10) 0.0086(9) 0.0058(8) 0.0013(9)
C6 0.0242(11) 0.0300(12) 0.0175(10) 0.0116(9) 0.0095(8) 0.0052(10)
C7 0.0270(11) 0.0244(11) 0.0172(10) 0.0104(9) 0.0074(8) 0.0104(10)
C8 0.0181(9) 0.0209(10) 0.0119(9) 0.0036(8) 0.0031(7) 0.0057(8)
C9 0.0164(9) 0.0131(9) 0.0137(8) 0.0057(7) 0.0033(7) 0.0046(7)
C10 0.0159(9) 0.0136(9) 0.0150(9) 0.0065(7) 0.0029(7) 0.0046(7)
C13 0.0162(9) 0.0201(10) 0.0144(9) 0.0074(8) 0.0038(7) 0.0071(8)
C14 0.0175(10) 0.0248(12) 0.0241(11) 0.0115(9) 0.0034(8) 0.0045(9)
C15 0.0162(10) 0.0359(14) 0.0261(12) 0.0093(10) 0.0010(9) 0.0043(10)
C16 0.0194(11) 0.0468(16) 0.0226(11) 0.0141(11) 0.0021(9) 0.0141(11)
C17 0.0243(11) 0.0402(14) 0.0219(11) 0.0178(10) 0.0075(9) 0.0191(11)
C19 0.0151(9) 0.0177(10) 0.0126(8) 0.0051(7) 0.0033(7) 0.0053(8)
C20 0.0216(10) 0.0205(10) 0.0176(9) 0.0084(8) 0.0043(8) 0.0079(9)
C21 0.0255(11) 0.0297(12) 0.0180(10) 0.0098(9) 0.0030(8) 0.0133(10)
C22 0.0184(10) 0.0357(14) 0.0165(10) 0.0084(9) 0.0015(8) 0.0097(10)
C23 0.0153(9) 0.0289(12) 0.0159(9) 0.0071(9) 0.0030(8) 0.0024(9)
C31 0.0307(13) 0.0291(13) 0.0292(12) 0.0120(10) 0.0086(10) 0.0171(11)
C32 0.0330(14) 0.0283(13) 0.0388(14) 0.0186(12) 0.0103(11) 0.0124(11)
C34 0.0333(14) 0.0255(14) 0.0376(15) 0.0074(11) 0.0110(12) 0.0045(11)
C35 0.0426(19) 0.0268(16) 0.085(3) 0.0176(17) 0.0226(19) 0.0057(14)
C37 0.0210(11) 0.0331(14) 0.0224(11) 0.0072(10) 0.0025(9) 0.0118(10)
C38 0.0476(18) 0.0261(14) 0.0488(18) 0.0094(13) 0.0107(15) 0.0127(13)
C40 0.0457(17) 0.0343(16) 0.0443(17) 0.0171(13) 0.0107(14) 0.0176(14)

loop_
_atom_type_symbol
_atom_type_description
_atom_type_scat_dispersion_real
_atom_type_scat_dispersion_imag
_atom_type_scat_source
C C 0.0033 0.0016 'International Tables Vol C Tables 4.2.6.8 and 6.1.1.4'
H H 0.0000 0.0000 'International Tables Vol C Tables 4.2.6.8 and 6.1.1.4'
Ag Ag -0.8971 1.1015 'International Tables Vol C Tables 4.2.6.8 and 6.1.1.4'
Cl Cl 0.1484 0.1585 'International Tables Vol C Tables 4.2.6.8 and 6.1.1.4'
F F 0.0171 0.0103 'International Tables Vol C Tables 4.2.6.8 and 6.1.1.4'
N N 0.0061 0.0033 'International Tables Vol C Tables 4.2.6.8 and 6.1.1.4'
P P 0.1023 0.0942 'International Tables Vol C Tables 4.2.6.8 and 6.1.1.4'

loop_
_geom_angle_atom_site_label_1
_geom_angle_atom_site_label_2
_geom_angle_atom_site_label_3
_geom_angle
_geom_angle_site_symmetry_1
_geom_angle_site_symmetry_3
N1 Ag1 Ag2 66.17(5) . .
N1 Ag1 N36 92.72(7) . .
N18 Ag1 Ag2 67.67(5) 2_665 .
N18 Ag1 N1 133.63(7) 2_665 .
N18 Ag1 N36 115.34(8) 2_665 .
N33 Ag1 Ag2 139.07(8) . .
N33 Ag1 N1 106.51(9) . .
N33 Ag1 N18 105.06(9) . 2_665
N33 Ag1 N36 98.17(10) . .
N36 Ag1 Ag2 121.76(6) . .
N11 Ag2 Ag1 65.70(4) 2_665 .
N12 Ag2 Ag1 68.58(5) . .
N12 Ag2 N11 134.03(7) . 2_665
N12 Ag2 N36 115.53(8) . 2_665
N30 Ag2 Ag1 133.63(7) . .
N30 Ag2 N11 102.54(8) . 2_665
N30 Ag2 N12 105.21(9) . .
N30 Ag2 N36 102.20(9) . 2_665
N36 Ag2 Ag1 122.35(6) 2_665 .
N36 Ag2 N11 93.07(7) 2_665 2_665
F12 P10 F11 89.75(13) . .
F12 P10 F14 90.08(13) . .
F12 P10 F15 179.55(15) . .
F12 P10 F16 90.11(15) . .
F13 P10 F11 89.94(12) . .
F13 P10 F12 90.51(14) . .
F13 P10 F14 89.62(12) . .
F13 P10 F15 89.29(14) . .
F13 P10 F16 179.34(15) . .
F14 P10 F11 179.53(12) . .
F15 P10 F11 89.84(12) . .
F15 P10 F14 90.33(13) . .
F16 P10 F11 89.86(11) . .
F16 P10 F14 90.58(12) . .
F16 P10 F15 90.08(15) . .
F18 P17 F19 90.60(13) . .
F18 P17 F20 90.21(13) . .
F18 P17 F21 90.29(14) . .
F18 P17 F22 179.93(18) . .
F18 P17 F23 90.57(14) . .
F19 P17 F20 179.12(13) . .
F19 P17 F22 89.33(11) . .
F20 P17 F22 89.87(12) . .
F21 P17 F19 89.43(13) . .
F21 P17 F20 90.20(13) . .
F21 P17 F22 89.72(13) . .
F23 P17 F19 90.65(12) . .
F23 P17 F20 89.71(12) . .
F23 P17 F21 179.13(14) . .
F23 P17 F22 89.41(13) . .
N11 N1 Ag1 122.12(13) . .
N11 N1 C2 119.61(18) . .
C2 N1 Ag1 118.25(14) . .
N1 N11 Ag2 121.90(13) . 2_665
N1 N11 C10 119.51(18) . .
C10 N11 Ag2 118.58(14) . 2_665
C13 N12 Ag2 120.87(15) . .
C13 N12 C17 117.4(2) . .
C17 N12 Ag2 120.74(16) . .
C19 N18 Ag1 121.21(14) . 2_665
C19 N18 C23 118.1(2) . .
C23 N18 Ag1 120.26(16) . 2_665
C31 N30 Ag2 147.9(2) . .
C34 N33 Ag1 168.2(3) . .
Ag2 N36 Ag1 102.45(9) 2_665 .
C37 N36 Ag1 112.0(2) . .
C37 N36 Ag2 124.9(2) . 2_665
N1 C2 C3 123.5(2) . .
N1 C2 C13 114.48(18) . .
C3 C2 C13 121.91(19) . .
C2 C3 C4 122.23(19) . .
C9 C3 C2 116.62(19) . .
C9 C3 C4 121.15(19) . .
C3 C4 H4A 109.0 . .
C3 C4 H4B 109.0 . .
C3 C4 C5 112.8(2) . .
H4A C4 H4B 107.8 . .
C5 C4 H4A 109.0 . .
C5 C4 H4B 109.0 . .
C4 C5 H5A 108.9 . .
C4 C5 H5B 108.9 . .
H5A C5 H5B 107.7 . .
C6 C5 C4 113.4(2) . .
C6 C5 H5A 108.9 . .
C6 C5 H5B 108.9 . .
C5 C6 H6A 108.4 . .
C5 C6 H6B 108.4 . .
H6A C6 H6B 107.5 . .
C7 C6 C5 115.51(19) . .
C7 C6 H6A 108.4 . .
C7 C6 H6B 108.4 . .
C6 C7 H7A 108.9 . .
C6 C7 H7B 108.9 . .
C6 C7 C8 113.5(2) . .
H7A C7 H7B 107.7 . .
C8 C7 H7A 108.9 . .
C8 C7 H7B 108.9 . .
C7 C8 H8A 109.1 . .
C7 C8 H8B 109.1 . .
H8A C8 H8B 107.8 . .
C9 C8 C7 112.60(18) . .
C9 C8 H8A 109.1 . .
C9 C8 H8B 109.1 . .
C3 C9 C8 120.83(19) . .
C3 C9 C10 116.96(19) . .
C10 C9 C8 122.20(19) . .
N11 C10 C9 123.69(19) . .
N11 C10 C19 114.13(18) . .
C9 C10 C19 122.16(18) . .
N12 C13 C2 114.65(19) . .
N12 C13 C14 123.1(2) . .
C14 C13 C2 122.2(2) . .
C13 C14 H14 120.6 . .
C13 C14 C15 118.8(2) . .
C15 C14 H14 120.6 . .
C14 C15 H15 120.7 . .
C16 C15 C14 118.6(2) . .
C16 C15 H15 120.7 . .
C15 C16 H16 120.5 . .
C17 C16 C15 119.0(2) . .
C17 C16 H16 120.5 . .
N12 C17 C16 123.0(2) . .
N12 C17 H17 118.5 . .
C16 C17 H17 118.5 . .
N18 C19 C10 115.56(19) . .
N18 C19 C20 123.1(2) . .
C20 C19 C10 121.3(2) . .
C19 C20 H20 120.9 . .
C19 C20 C21 118.1(2) . .
C21 C20 H20 120.9 . .
C20 C21 H21 120.5 . .
C22 C21 C20 119.1(2) . .
C22 C21 H21 120.5 . .
C21 C22 H22 120.4 . .
C21 C22 C23 119.3(2) . .
C23 C22 H22 120.4 . .
N18 C23 C22 122.3(2) . .
N18 C23 H23 118.9 . .
C22 C23 H23 118.9 . .
N30 C31 C32 178.6(3) . .
C31 C32 H32A 109.5 . .
C31 C32 H32B 109.5 . .
C31 C32 H32C 109.5 . .
H32A C32 H32B 109.5 . .
H32A C32 H32C 109.5 . .
H32B C32 H32C 109.5 . .
N33 C34 C35 177.8(4) . .
C34 C35 H35A 109.5 . .
C34 C35 H35B 109.5 . .
C34 C35 H35C 109.5 . .
H35A C35 H35B 109.5 . .
H35A C35 H35C 109.5 . .
H35B C35 H35C 109.5 . .
N36 C37 C38 178.9(3) . .
C37 C38 H38A 109.5 . .
C37 C38 H38B 109.5 . .
C37 C38 H38C 109.5 . .
H38A C38 H38B 109.5 . .
H38A C38 H38C 109.5 . .
H38B C38 H38C 109.5 . .
Cl41 C40 H40A 109.0 . .
Cl41 C40 H40B 109.0 . .
Cl42 C40 Cl41 112.71(19) . .
Cl42 C40 H40A 109.0 . .
Cl42 C40 H40B 109.0 . .
H40A C40 H40B 107.8 . .

loop_
_geom_bond_atom_site_label_1
_geom_bond_atom_site_label_2
_geom_bond_distance
_geom_bond_site_symmetry_2
Ag1 Ag2 3.0182(3) .
Ag1 N1 2.3346(18) .
Ag1 N18 2.296(2) 2_665
Ag1 N33 2.268(3) .
Ag1 N36 2.534(2) .
Ag2 N11 2.4181(18) 2_665
Ag2 N12 2.319(2) .
Ag2 N30 2.310(2) .
Ag2 N36 2.404(2) 2_665
Cl41 C40 1.762(3) .
Cl42 C40 1.747(4) .
P10 F11 1.6022(19) .
P10 F12 1.586(2) .
P10 F13 1.582(2) .
P10 F14 1.597(2) .
P10 F15 1.596(2) .
P10 F16 1.594(2) .
P17 F18 1.585(2) .
P17 F19 1.593(2) .
P17 F20 1.604(2) .
P17 F21 1.591(2) .
P17 F22 1.606(2) .
P17 F23 1.588(2) .
N1 N11 1.330(2) .
N1 C2 1.341(3) .
N11 Ag2 2.4181(18) 2_665
N11 C10 1.337(3) .
N12 C13 1.344(3) .
N12 C17 1.346(3) .
N18 Ag1 2.296(2) 2_665
N18 C19 1.344(3) .
N18 C23 1.347(3) .
N30 C31 1.135(4) .
N33 C34 1.118(4) .
N36 Ag2 2.404(2) 2_665
N36 C37 1.134(4) .
C2 C3 1.401(3) .
C2 C13 1.493(3) .
C3 C4 1.500(3) .
C3 C9 1.389(3) .
C4 H4A 0.9700 .
C4 H4B 0.9700 .
C4 C5 1.540(3) .
C5 H5A 0.9700 .
C5 H5B 0.9700 .
C5 C6 1.525(3) .
C6 H6A 0.9700 .
C6 H6B 0.9700 .
C6 C7 1.524(3) .
C7 H7A 0.9700 .
C7 H7B 0.9700 .
C7 C8 1.539(3) .
C8 H8A 0.9700 .
C8 H8B 0.9700 .
C8 C9 1.504(3) .
C9 C10 1.398(3) .
C10 C19 1.489(3) .
C13 C14 1.382(3) .
C14 H14 0.9300 .
C14 C15 1.388(3) .
C15 H15 0.9300 .
C15 C16 1.384(4) .
C16 H16 0.9300 .
C16 C17 1.379(4) .
C17 H17 0.9300 .
C19 C20 1.386(3) .
C20 H20 0.9300 .
C20 C21 1.393(3) .
C21 H21 0.9300 .
C21 C22 1.382(4) .
C22 H22 0.9300 .
C22 C23 1.383(4) .
C23 H23 0.9300 .
C31 C32 1.452(4) .
C32 H32A 0.9600 .
C32 H32B 0.9600 .
C32 H32C 0.9600 .
C34 C35 1.447(4) .
C35 H35A 0.9600 .
C35 H35B 0.9600 .
C35 H35C 0.9600 .
C37 C38 1.443(4) .
C38 H38A 0.9600 .
C38 H38B 0.9600 .
C38 H38C 0.9600 .
C40 H40A 0.9700 .
C40 H40B 0.9700 .

loop_
_geom_torsion_atom_site_label_1
_geom_torsion_atom_site_label_2
_geom_torsion_atom_site_label_3
_geom_torsion_atom_site_label_4
_geom_torsion
_geom_torsion_site_symmetry_1
_geom_torsion_site_symmetry_4
Ag1 N1 N11 Ag2 -0.8(2) . 2_665
Ag1 N1 N11 C10 -179.68(15) . .
Ag1 N1 C2 C3 179.83(16) . .
Ag1 N1 C2 C13 -3.2(2) . .
Ag1 N18 C19 C10 -7.5(3) 2_665 .
Ag1 N18 C19 C20 171.60(17) 2_665 .
Ag1 N18 C23 C22 -170.06(18) 2_665 .
Ag2 N11 C10 C9 -179.51(16) 2_665 .
Ag2 N11 C10 C19 1.8(2) 2_665 .
Ag2 N12 C13 C2 13.0(3) . .
Ag2 N12 C13 C14 -167.77(18) . .
Ag2 N12 C17 C16 167.9(2) . .
N1 N11 C10 C9 -0.6(3) . .
N1 N11 C10 C19 -179.24(18) . .
N1 C2 C3 C4 -179.9(2) . .
N1 C2 C3 C9 0.4(3) . .
N1 C2 C13 N12 -64.1(3) . .
N1 C2 C13 C14 116.8(2) . .
N11 N1 C2 C3 1.6(3) . .
N11 N1 C2 C13 178.57(19) . .
N11 C10 C19 N18 60.9(3) . .
N11 C10 C19 C20 -118.2(2) . .
N12 C13 C14 C15 -0.1(4) . .
N18 C19 C20 C21 -1.1(3) . .
C2 N1 N11 Ag2 177.37(15) . 2_665
C2 N1 N11 C10 -1.5(3) . .
C2 C3 C4 C5 115.6(2) . .
C2 C3 C9 C8 176.9(2) . .
C2 C3 C9 C10 -2.4(3) . .
C2 C13 C14 C15 179.0(2) . .
C3 C2 C13 N12 112.9(2) . .
C3 C2 C13 C14 -66.2(3) . .
C3 C4 C5 C6 81.4(3) . .
C3 C9 C10 N11 2.6(3) . .
C3 C9 C10 C19 -178.9(2) . .
C4 C3 C9 C8 -2.8(3) . .
C4 C3 C9 C10 178.0(2) . .
C4 C5 C6 C7 -63.7(3) . .
C5 C6 C7 C8 62.7(3) . .
C6 C7 C8 C9 -80.5(2) . .
C7 C8 C9 C3 68.2(3) . .
C7 C8 C9 C10 -112.6(2) . .
C8 C9 C10 N11 -176.7(2) . .
C8 C9 C10 C19 1.9(3) . .
C9 C3 C4 C5 -64.8(3) . .
C9 C10 C19 N18 -117.8(2) . .
C9 C10 C19 C20 63.1(3) . .
C10 C19 C20 C21 177.9(2) . .
C13 N12 C17 C16 -0.8(4) . .
C13 C2 C3 C4 3.3(3) . .
C13 C2 C3 C9 -176.3(2) . .
C13 C14 C15 C16 -0.8(4) . .
C14 C15 C16 C17 0.9(4) . .
C15 C16 C17 N12 -0.1(4) . .
C17 N12 C13 C2 -178.3(2) . .
C17 N12 C13 C14 0.9(3) . .
C19 N18 C23 C22 2.3(3) . .
C19 C20 C21 C22 1.3(3) . .
C20 C21 C22 C23 0.2(4) . .
C21 C22 C23 N18 -2.0(4) . .
C23 N18 C19 C10 -179.8(2) . .
C23 N18 C19 C20 -0.6(3) . .
